data_4345530
loop_
_publ_author_name
'Cen, Pei-Pei'
'Zhang, Sheng'
'Liu, Xiang-Yu'
'Song, Wei-Ming'
'Zhang, Yi-Quan'
'Xie, Gang'
'Chen, San-Ping'

_publ_section_title
;
 Electrostatic Potential Determined Magnetic Dynamics Observed in Two
 Mononuclear \b-Diketone Dysprosium(III) Single-Molecule Magnets.
;
_journal_issue 6
_journal_name_full 'Inorganic chemistry'
_journal_page_first 3644
_journal_page_last 3656
_journal_paper_doi 10.1021/acs.inorgchem.7b00057
_journal_volume 56
_journal_year 2017
_chemical_formula_sum 'C40 H26 Dy F9 N2 O6'
_chemical_formula_weight 964.13
_chemical_name_systematic
; 
 ? 
;
_space_group_IT_number 14
_symmetry_cell_setting monoclinic
_symmetry_space_group_name_Hall '-P 2yn'
_symmetry_space_group_name_H-M 'P 1 21/n 1'
_atom_sites_solution_hydrogens geom
_atom_sites_solution_primary direct
_atom_sites_solution_secondary difmap
_audit_creation_method SHELXL-97
_cell_angle_alpha 90.00
_cell_angle_beta 103.020(12)
_cell_angle_gamma 90.00
_cell_formula_units_Z 4
_cell_length_a 11.102(7)
_cell_length_b 22.737(13)
_cell_length_c 15.916(9)
_cell_measurement_reflns_used 2194
_cell_measurement_temperature 296(2)
_cell_measurement_theta_max 18.8747
_cell_measurement_theta_min 2.2213
_cell_volume 3914(4)
_computing_structure_refinement 'SHELXL-97 (Sheldrick, 1997)'
_computing_structure_solution 'SHELXS-97 (Sheldrick, 1990)'
_diffrn_ambient_temperature 296(2)
_diffrn_measured_fraction_theta_full 0.998
_diffrn_measured_fraction_theta_max 0.998
_diffrn_measurement_device_type bruker-CCD
_diffrn_radiation_monochromator graphite
_diffrn_radiation_source 'fine-focus sealed tube'
_diffrn_radiation_type MoK\a
_diffrn_radiation_wavelength 0.71073
_diffrn_reflns_av_R_equivalents 0.1346
_diffrn_reflns_av_sigmaI/netI 0.1755
_diffrn_reflns_limit_h_max 12
_diffrn_reflns_limit_h_min -13
_diffrn_reflns_limit_k_max 27
_diffrn_reflns_limit_k_min -26
_diffrn_reflns_limit_l_max 18
_diffrn_reflns_limit_l_min -10
_diffrn_reflns_number 19471
_diffrn_reflns_theta_full 25.00
_diffrn_reflns_theta_max 25.00
_diffrn_reflns_theta_min 2.53
_exptl_absorpt_coefficient_mu 2.000
_exptl_absorpt_correction_T_max 0.7402
_exptl_absorpt_correction_T_min 0.7147
_exptl_absorpt_correction_type multi-scan
_exptl_absorpt_process_details sadabs
_exptl_crystal_colour yellow
_exptl_crystal_density_diffrn 1.636
_exptl_crystal_density_method 'not measured'
_exptl_crystal_description block
_exptl_crystal_F_000 1900
_exptl_crystal_size_max 0.18
_exptl_crystal_size_mid 0.17
_exptl_crystal_size_min 0.16
_refine_diff_density_max 0.991
_refine_diff_density_min -1.483
_refine_diff_density_rms 0.119
_refine_ls_extinction_method none
_refine_ls_goodness_of_fit_ref 1.010
_refine_ls_hydrogen_treatment mixed
_refine_ls_matrix_type full
_refine_ls_number_parameters 523
_refine_ls_number_reflns 6869
_refine_ls_number_restraints 1
_refine_ls_restrained_S_all 1.010
_refine_ls_R_factor_all 0.1618
_refine_ls_R_factor_gt 0.0578
_refine_ls_shift/su_max 0.034
_refine_ls_shift/su_mean 0.006
_refine_ls_structure_factor_coef Fsqd
_refine_ls_weighting_details 'calc w=1/[\s^2^(Fo^2^)+(0.0161P)^2^+0.0000P] where P=(Fo^2^+2Fc^2^)/3'
_refine_ls_weighting_scheme calc
_refine_ls_wR_factor_gt 0.0825
_refine_ls_wR_factor_ref 0.1034
_reflns_number_gt 3207
_reflns_number_total 6869
_reflns_threshold_expression >2sigma(I)
_cod_data_source_file ic7b00057_si_003.cif
_cod_data_source_block qq
_cod_depositor_comments 'Adding full bibliography for 4345530--4345531.cif.'
_cod_original_sg_symbol_H-M P21/n
_cod_database_code 4345530

loop_
_symmetry_equiv_pos_as_xyz
'x, y, z'
'-x+1/2, y+1/2, -z+1/2'
'-x, -y, -z'
'x-1/2, -y-1/2, z-1/2'

loop_
_atom_site_label
_atom_site_type_symbol
_atom_site_fract_x
_atom_site_fract_y
_atom_site_fract_z
_atom_site_U_iso_or_equiv
_atom_site_adp_type
_atom_site_occupancy
_atom_site_symmetry_multiplicity
_atom_site_calc_flag
_atom_site_refinement_flags
Dy1 Dy 0.22562(4) 0.903720(18) 0.19947(3) 0.04680(16) Uani 1 1 d .
O1 O 0.4045(5) 0.9533(3) 0.2611(4) 0.0554(18) Uani 1 1 d .
O2 O 0.1850(5) 0.9620(3) 0.3085(4) 0.0614(19) Uani 1 1 d .
O6 O 0.3107(5) 0.9073(3) 0.0813(4) 0.0633(17) Uani 1 1 d .
O5 O 0.1251(5) 0.8321(2) 0.1009(4) 0.0529(17) Uani 1 1 d .
O3 O 0.1635(5) 0.8358(3) 0.2866(4) 0.0612(19) Uani 1 1 d .
O4 O 0.3717(5) 0.8293(3) 0.2222(4) 0.0560(18) Uani 1 1 d .
N1 N 0.1684(7) 1.0023(3) 0.1259(4) 0.0443(19) Uani 1 1 d .
N2 N -0.0006(7) 0.9303(3) 0.1640(4) 0.051(2) Uani 1 1 d .
F1 F 0.5822(8) 1.0441(4) 0.2616(7) 0.180(4) Uani 1 1 d .
F2 F 0.6009(7) 1.0494(5) 0.3915(7) 0.233(6) Uani 1 1 d .
F3 F 0.6409(6) 0.9734(4) 0.3337(6) 0.150(3) Uani 1 1 d .
F4 F 0.4170(8) 0.8575(5) -0.0902(6) 0.214(6) Uani 1 1 d .
F5 F 0.4420(9) 0.9344(4) -0.0327(6) 0.177(4) Uani 1 1 d .
F6 F 0.5318(7) 0.8656(4) 0.0248(5) 0.186(5) Uani 1 1 d .
F7 F 0.1282(10) 0.7480(6) 0.4174(6) 0.244(6) Uani 1 1 d U
F8 F -0.0137(8) 0.7666(4) 0.3159(8) 0.223(6) Uani 1 1 d .
F9 F 0.0859(9) 0.6933(4) 0.3207(7) 0.192(5) Uani 1 1 d .
C1 C 0.5604(14) 1.0161(6) 0.3273(12) 0.102(5) Uani 1 1 d .
C2 C 0.4276(10) 0.9949(5) 0.3140(7) 0.062(3) Uani 1 1 d .
C3 C 0.3533(11) 1.0238(4) 0.3561(7) 0.073(3) Uani 1 1 d .
H3A H 0.3845 1.0559 0.3905 0.087 Uiso 1 1 calc R
C4 C 0.2300(10) 1.0068(5) 0.3494(6) 0.059(3) Uani 1 1 d .
C5 C 0.1472(12) 1.0404(5) 0.3931(7) 0.075(3) Uani 1 1 d .
C6 C 0.1854(10) 1.0907(6) 0.4412(8) 0.120(5) Uani 1 1 d .
H6 H 0.2663 1.1038 0.4479 0.144 Uiso 1 1 calc R
C7 C 0.1048(15) 1.1212(6) 0.4790(9) 0.155(7) Uani 1 1 d .
H7A H 0.1320 1.1549 0.5107 0.186 Uiso 1 1 calc R
C8 C -0.0142(15) 1.1030(8) 0.4709(9) 0.137(6) Uani 1 1 d .
H8A H -0.0679 1.1231 0.4979 0.165 Uiso 1 1 calc R
C9 C -0.0520(13) 1.0542(7) 0.4216(9) 0.121(5) Uani 1 1 d .
H9A H -0.1334 1.0415 0.4138 0.145 Uiso 1 1 calc R
C10 C 0.0278(13) 1.0238(6) 0.3837(7) 0.092(4) Uani 1 1 d .
H10A H -0.0008 0.9909 0.3506 0.110 Uiso 1 1 calc R
C11 C 0.4254(14) 0.8793(6) -0.0153(10) 0.091(4) Uani 1 1 d .
C12 C 0.3219(9) 0.8674(4) 0.0279(6) 0.053(3) Uani 1 1 d .
C13 C 0.2560(9) 0.8162(4) 0.0078(6) 0.064(3) Uani 1 1 d .
H13A H 0.2780 0.7904 -0.0316 0.077 Uiso 1 1 calc R
C14 C 0.1578(10) 0.8017(4) 0.0445(6) 0.049(3) Uani 1 1 d .
C15 C 0.0818(10) 0.7472(4) 0.0143(7) 0.062(3) Uani 1 1 d .
C16 C -0.0074(12) 0.7320(5) 0.0555(7) 0.089(4) Uani 1 1 d .
H16A H -0.0201 0.7550 0.1011 0.107 Uiso 1 1 calc R
C17 C -0.0820(12) 0.6816(6) 0.0305(9) 0.117(5) Uani 1 1 d .
H17A H -0.1443 0.6714 0.0582 0.140 Uiso 1 1 calc R
C18 C -0.0585(15) 0.6481(6) -0.0371(8) 0.096(5) Uani 1 1 d .
H18A H -0.1058 0.6147 -0.0547 0.116 Uiso 1 1 calc R
C19 C 0.0295(14) 0.6626(5) -0.0767(8) 0.098(5) Uani 1 1 d .
H19A H 0.0435 0.6394 -0.1216 0.118 Uiso 1 1 calc R
C20 C 0.1017(10) 0.7124(5) -0.0519(6) 0.080(4) Uani 1 1 d .
H20 H 0.1636 0.7222 -0.0803 0.096 Uiso 1 1 calc R
C21 C 0.0933(16) 0.7506(7) 0.3370(11) 0.116(5) Uani 1 1 d U
C22 C 0.1856(10) 0.7811(5) 0.2953(6) 0.065(3) Uani 1 1 d .
C23 C 0.2814(10) 0.7495(4) 0.2765(6) 0.068(3) Uani 1 1 d .
H23A H 0.2843 0.7091 0.2857 0.081 Uiso 1 1 calc R
C24 C 0.3749(10) 0.7762(5) 0.2438(6) 0.057(3) Uani 1 1 d .
C25 C 0.4827(10) 0.7408(5) 0.2352(6) 0.055(3) Uani 1 1 d .
C26 C 0.5040(12) 0.6832(5) 0.2594(7) 0.092(4) Uani 1 1 d .
H26 H 0.4437 0.6629 0.2799 0.111 Uiso 1 1 calc R
C27 C 0.6102(14) 0.6545(5) 0.2547(8) 0.106(5) Uani 1 1 d .
H27A H 0.6214 0.6156 0.2730 0.128 Uiso 1 1 calc R
C28 C 0.6998(14) 0.6820(6) 0.2235(8) 0.109(5) Uani 1 1 d .
H28A H 0.7727 0.6627 0.2207 0.131 Uiso 1 1 calc R
C29 C 0.6797(11) 0.7382(6) 0.1967(8) 0.110(4) Uani 1 1 d .
H29A H 0.7385 0.7575 0.1734 0.133 Uiso 1 1 calc R
C30 C 0.5729(12) 0.7677(5) 0.2033(8) 0.095(4) Uani 1 1 d .
H30A H 0.5625 0.8067 0.1855 0.115 Uiso 1 1 calc R
C31 C 0.2554(9) 1.0355(4) 0.1068(5) 0.055(3) Uani 1 1 d .
H31A H 0.3358 1.0209 0.1186 0.066 Uiso 1 1 calc R
C32 C 0.2342(9) 1.0919(4) 0.0696(5) 0.060(3) Uani 1 1 d .
H32A H 0.2983 1.1140 0.0569 0.073 Uiso 1 1 calc R
C33 C 0.1173(11) 1.1124(4) 0.0532(6) 0.066(3) Uani 1 1 d .
H33A H 0.0996 1.1499 0.0305 0.079 Uiso 1 1 calc R
C34 C 0.0246(9) 1.0777(4) 0.0701(5) 0.058(3) Uani 1 1 d .
H34A H -0.0568 1.0908 0.0559 0.070 Uiso 1 1 calc R
C35 C 0.0516(9) 1.0231(4) 0.1084(5) 0.040(2) Uani 1 1 d .
C36 C -0.0413(9) 0.9834(4) 0.1312(5) 0.044(2) Uani 1 1 d .
C37 C -0.1634(10) 1.0000(4) 0.1212(6) 0.059(3) Uani 1 1 d .
H37A H -0.1892 1.0368 0.0987 0.070 Uiso 1 1 calc R
C38 C -0.2455(10) 0.9626(5) 0.1441(7) 0.075(3) Uani 1 1 d .
H38A H -0.3282 0.9734 0.1361 0.091 Uiso 1 1 calc R
C39 C -0.2065(9) 0.9089(5) 0.1791(6) 0.071(3) Uani 1 1 d .
H39A H -0.2603 0.8830 0.1975 0.086 Uiso 1 1 calc R
C40 C -0.0856(9) 0.8952(4) 0.1856(6) 0.062(3) Uani 1 1 d .
H40A H -0.0596 0.8581 0.2070 0.075 Uiso 1 1 calc R

loop_
_atom_site_aniso_label
_atom_site_aniso_U_11
_atom_site_aniso_U_22
_atom_site_aniso_U_33
_atom_site_aniso_U_23
_atom_site_aniso_U_13
_atom_site_aniso_U_12
Dy1 0.0465(3) 0.0378(2) 0.0541(3) 0.0007(3) 0.00698(18) 0.0002(3)
O1 0.055(5) 0.048(4) 0.065(5) -0.012(3) 0.018(3) 0.001(4)
O2 0.053(5) 0.061(5) 0.067(5) -0.003(4) 0.008(3) -0.006(4)
O6 0.070(5) 0.043(4) 0.073(4) -0.002(4) 0.007(3) -0.003(4)
O5 0.060(5) 0.048(4) 0.050(4) -0.003(3) 0.010(3) 0.000(3)
O3 0.062(5) 0.046(4) 0.078(5) 0.012(4) 0.018(4) 0.014(4)
O4 0.053(4) 0.044(4) 0.070(4) 0.007(3) 0.010(3) 0.002(4)
N1 0.040(5) 0.046(5) 0.048(5) -0.002(4) 0.011(4) -0.004(4)
N2 0.055(6) 0.033(4) 0.063(5) 0.003(4) 0.011(4) -0.002(4)
F1 0.114(8) 0.187(9) 0.244(11) 0.044(8) 0.048(7) -0.072(7)
F2 0.083(6) 0.330(12) 0.293(13) -0.242(11) 0.056(6) -0.088(7)
F3 0.059(5) 0.149(8) 0.232(9) -0.031(7) 0.010(5) -0.008(5)
F4 0.143(8) 0.357(15) 0.176(8) -0.144(9) 0.107(7) -0.111(8)
F5 0.184(9) 0.136(7) 0.267(11) 0.076(8) 0.168(8) 0.042(7)
F6 0.049(5) 0.328(13) 0.187(9) 0.116(8) 0.038(5) 0.014(6)
F7 0.232(12) 0.400(16) 0.103(7) 0.051(9) 0.047(7) -0.183(11)
F8 0.099(7) 0.189(9) 0.405(16) 0.191(10) 0.107(9) 0.033(7)
F9 0.183(9) 0.119(7) 0.305(14) 0.070(8) 0.119(9) -0.022(7)
C1 0.074(12) 0.069(10) 0.180(16) -0.045(10) 0.062(11) -0.027(9)
C2 0.056(9) 0.055(8) 0.070(8) 0.006(6) 0.004(6) -0.002(7)
C3 0.066(9) 0.057(7) 0.092(9) -0.026(6) 0.011(7) -0.006(7)
C4 0.051(8) 0.055(7) 0.063(7) -0.005(6) -0.004(6) 0.006(7)
C5 0.064(9) 0.081(9) 0.081(8) -0.025(7) 0.019(7) 0.004(8)
C6 0.060(9) 0.125(11) 0.171(12) -0.082(10) 0.020(8) 0.001(9)
C7 0.080(11) 0.170(15) 0.210(16) -0.134(12) 0.024(11) 0.004(11)
C8 0.100(13) 0.196(18) 0.119(12) -0.055(12) 0.032(10) 0.023(13)
C9 0.085(12) 0.169(15) 0.107(12) -0.032(10) 0.015(9) 0.029(11)
C10 0.073(10) 0.127(11) 0.078(9) -0.030(7) 0.024(8) 0.001(9)
C11 0.072(11) 0.089(10) 0.130(13) -0.026(9) 0.059(10) -0.022(9)
C12 0.045(7) 0.050(7) 0.062(7) 0.009(5) 0.006(6) 0.014(6)
C13 0.056(8) 0.048(7) 0.089(8) -0.024(6) 0.014(6) 0.007(6)
C14 0.048(8) 0.045(7) 0.047(7) 0.008(5) -0.005(5) 0.003(6)
C15 0.061(8) 0.039(7) 0.077(9) 0.010(6) -0.005(7) 0.013(6)
C16 0.125(12) 0.057(8) 0.082(9) -0.014(6) 0.013(8) -0.037(8)
C17 0.141(13) 0.099(11) 0.117(12) -0.008(9) 0.043(10) -0.045(10)
C18 0.137(15) 0.068(9) 0.064(10) 0.000(8) -0.020(9) -0.013(10)
C19 0.141(15) 0.045(8) 0.087(10) 0.001(7) -0.021(9) -0.005(9)
C20 0.108(10) 0.051(7) 0.064(8) -0.003(6) -0.016(7) 0.020(7)
C21 0.130(15) 0.098(12) 0.133(10) 0.090(10) 0.056(12) 0.023(12)
C22 0.049(8) 0.073(9) 0.069(8) 0.023(7) 0.003(6) -0.004(7)
C23 0.066(9) 0.049(7) 0.087(9) 0.012(6) 0.016(7) 0.009(7)
C24 0.046(8) 0.058(8) 0.058(7) -0.004(6) -0.003(5) -0.004(7)
C25 0.055(8) 0.056(7) 0.054(7) 0.001(5) 0.011(5) 0.000(6)
C26 0.111(11) 0.059(8) 0.117(10) 0.025(7) 0.046(8) 0.037(8)
C27 0.126(14) 0.066(10) 0.138(11) 0.032(8) 0.054(10) 0.047(9)
C28 0.127(14) 0.068(9) 0.132(12) 0.015(8) 0.026(10) 0.055(10)
C29 0.065(10) 0.089(10) 0.187(13) 0.006(9) 0.050(9) 0.016(8)
C30 0.069(9) 0.059(8) 0.158(12) 0.018(7) 0.026(8) 0.016(8)
C31 0.038(7) 0.056(7) 0.071(7) 0.001(5) 0.010(5) 0.000(6)
C32 0.066(7) 0.035(6) 0.082(7) 0.001(6) 0.018(6) 0.005(6)
C33 0.085(9) 0.036(6) 0.077(8) 0.008(5) 0.017(7) 0.002(6)
C34 0.053(7) 0.047(7) 0.071(7) 0.002(5) 0.005(6) 0.018(6)
C35 0.040(7) 0.052(6) 0.029(5) -0.013(4) 0.009(5) 0.004(5)
C36 0.029(6) 0.055(7) 0.045(6) 0.001(5) 0.004(5) 0.011(5)
C37 0.053(8) 0.035(6) 0.085(8) -0.008(5) 0.009(6) 0.000(6)
C38 0.050(8) 0.069(8) 0.101(9) -0.005(7) 0.003(6) 0.005(7)
C39 0.040(7) 0.075(8) 0.100(8) 0.003(7) 0.016(6) -0.009(7)
C40 0.052(7) 0.049(7) 0.090(7) 0.010(6) 0.025(6) 0.004(6)

loop_
_atom_type_symbol
_atom_type_description
_atom_type_scat_dispersion_real
_atom_type_scat_dispersion_imag
_atom_type_scat_source
C C 0.0033 0.0016 'International Tables Vol C Tables 4.2.6.8 and 6.1.1.4'
H H 0.0000 0.0000 'International Tables Vol C Tables 4.2.6.8 and 6.1.1.4'
N N 0.0061 0.0033 'International Tables Vol C Tables 4.2.6.8 and 6.1.1.4'
O O 0.0106 0.0060 'International Tables Vol C Tables 4.2.6.8 and 6.1.1.4'
F F 0.0171 0.0103 'International Tables Vol C Tables 4.2.6.8 and 6.1.1.4'
Dy Dy -0.1892 4.4098 'International Tables Vol C Tables 4.2.6.8 and 6.1.1.4'

loop_
_geom_angle_atom_site_label_1
_geom_angle_atom_site_label_2
_geom_angle_atom_site_label_3
_geom_angle
O3 Dy1 O6 139.5(2)
O3 Dy1 O1 114.9(2)
O6 Dy1 O1 81.8(2)
O3 Dy1 O2 78.2(2)
O6 Dy1 O2 141.7(2)
O1 Dy1 O2 72.2(2)
O3 Dy1 O4 73.0(2)
O6 Dy1 O4 75.5(2)
O1 Dy1 O4 77.6(2)
O2 Dy1 O4 123.45(19)
O3 Dy1 O5 77.0(2)
O6 Dy1 O5 72.5(2)
O1 Dy1 O5 148.7(2)
O2 Dy1 O5 138.8(2)
O4 Dy1 O5 79.0(2)
O3 Dy1 N2 82.9(2)
O6 Dy1 N2 112.5(2)
O1 Dy1 N2 134.3(2)
O2 Dy1 N2 71.1(2)
O4 Dy1 N2 146.9(2)
O5 Dy1 N2 73.6(2)
O3 Dy1 N1 142.9(2)
O6 Dy1 N1 72.3(2)
O1 Dy1 N1 82.3(2)
O2 Dy1 N1 76.7(2)
O4 Dy1 N1 144.1(2)
O5 Dy1 N1 105.7(2)
N2 Dy1 N1 63.4(2)
C2 O1 Dy1 133.0(7)
C4 O2 Dy1 137.4(7)
C12 O6 Dy1 130.3(6)
C14 O5 Dy1 133.5(6)
C22 O3 Dy1 130.6(7)
C24 O4 Dy1 136.3(7)
C31 N1 C35 118.2(8)
C31 N1 Dy1 119.5(6)
C35 N1 Dy1 122.2(6)
C40 N2 C36 116.0(8)
C40 N2 Dy1 121.6(6)
C36 N2 Dy1 122.0(6)
F2 C1 F1 105.1(13)
F2 C1 F3 105.6(15)
F1 C1 F3 100.3(13)
F2 C1 C2 117.3(12)
F1 C1 C2 113.3(15)
F3 C1 C2 113.5(11)
O1 C2 C3 130.4(11)
O1 C2 C1 112.2(11)
C3 C2 C1 117.3(11)
C2 C3 C4 121.6(10)
C2 C3 H3A 119.2
C4 C3 H3A 119.2
O2 C4 C3 122.2(10)
O2 C4 C5 116.5(10)
C3 C4 C5 121.3(10)
C10 C5 C6 117.4(12)
C10 C5 C4 120.0(11)
C6 C5 C4 122.5(12)
C7 C6 C5 120.6(12)
C7 C6 H6 119.7
C5 C6 H6 119.7
C8 C7 C6 121.2(13)
C8 C7 H7A 119.4
C6 C7 H7A 119.4
C7 C8 C9 117.8(14)
C7 C8 H8A 121.1
C9 C8 H8A 121.1
C10 C9 C8 121.2(15)
C10 C9 H9A 119.4
C8 C9 H9A 119.4
C5 C10 C9 121.8(13)
C5 C10 H10A 119.1
C9 C10 H10A 119.1
F6 C11 F4 104.0(13)
F6 C11 F5 100.7(12)
F4 C11 F5 99.1(14)
F6 C11 C12 117.2(14)
F4 C11 C12 117.3(12)
F5 C11 C12 115.6(12)
O6 C12 C13 129.3(10)
O6 C12 C11 112.4(10)
C13 C12 C11 118.2(11)
C12 C13 C14 122.2(10)
C12 C13 H13A 118.9
C14 C13 H13A 118.9
O5 C14 C13 123.6(9)
O5 C14 C15 116.6(10)
C13 C14 C15 119.8(10)
C16 C15 C20 119.1(11)
C16 C15 C14 118.2(11)
C20 C15 C14 122.6(12)
C15 C16 C17 121.2(12)
C15 C16 H16A 119.4
C17 C16 H16A 119.4
C18 C17 C16 117.5(13)
C18 C17 H17A 121.3
C16 C17 H17A 121.3
C19 C18 C17 121.3(15)
C19 C18 H18A 119.3
C17 C18 H18A 119.3
C18 C19 C20 120.7(15)
C18 C19 H19A 119.7
C20 C19 H19A 119.7
C15 C20 C19 120.2(13)
C15 C20 H20 119.9
C19 C20 H20 119.9
F8 C21 F7 110.8(18)
F8 C21 F9 103.1(17)
F7 C21 F9 98.4(11)
F8 C21 C22 117.3(11)
F7 C21 C22 112.8(15)
F9 C21 C22 112.5(15)
O3 C22 C23 129.0(11)
O3 C22 C21 111.4(12)
C23 C22 C21 119.5(11)
C22 C23 C24 122.0(10)
C22 C23 H23A 119.0
C24 C23 H23A 119.0
O4 C24 C23 122.7(10)
O4 C24 C25 118.3(10)
C23 C24 C25 118.9(10)
C30 C25 C26 116.0(11)
C30 C25 C24 118.0(10)
C26 C25 C24 126.0(11)
C27 C26 C25 122.5(12)
C27 C26 H26 118.7
C25 C26 H26 118.7
C28 C27 C26 120.8(12)
C28 C27 H27A 119.6
C26 C27 H27A 119.6
C29 C28 C27 118.0(14)
C29 C28 H28A 121.0
C27 C28 H28A 121.0
C28 C29 C30 121.1(13)
C28 C29 H29A 119.4
C30 C29 H29A 119.5
C25 C30 C29 121.6(11)
C25 C30 H30A 119.2
C29 C30 H30A 119.2
N1 C31 C32 123.9(9)
N1 C31 H31A 118.0
C32 C31 H31A 118.0
C33 C32 C31 117.3(9)
C33 C32 H32A 121.4
C31 C32 H32A 121.4
C32 C33 C34 119.7(9)
C32 C33 H33A 120.2
C34 C33 H33A 120.2
C33 C34 C35 120.3(9)
C33 C34 H34A 119.8
C35 C34 H34A 119.9
N1 C35 C34 120.5(9)
N1 C35 C36 115.3(8)
C34 C35 C36 124.2(9)
N2 C36 C37 121.5(9)
N2 C36 C35 116.7(8)
C37 C36 C35 121.8(9)
C38 C37 C36 120.1(9)
C38 C37 H37A 120.0
C36 C37 H37A 120.0
C37 C38 C39 119.8(10)
C37 C38 H38A 120.1
C39 C38 H38A 120.1
C40 C39 C38 116.8(10)
C40 C39 H39A 121.6
C38 C39 H39A 121.6
N2 C40 C39 125.8(9)
N2 C40 H40A 117.1
C39 C40 H40A 117.1

loop_
_geom_bond_atom_site_label_1
_geom_bond_atom_site_label_2
_geom_bond_distance
Dy1 O3 2.284(6)
Dy1 O6 2.288(6)
Dy1 O1 2.302(6)
Dy1 O2 2.308(7)
Dy1 O4 2.315(6)
Dy1 O5 2.360(6)
Dy1 N2 2.520(7)
Dy1 N1 2.542(7)
O1 C2 1.254(10)
O2 C4 1.250(9)
O6 C12 1.269(10)
O5 C14 1.251(10)
O3 C22 1.269(11)
O4 C24 1.254(10)
N1 C31 1.314(10)
N1 C35 1.349(9)
N2 C40 1.339(10)
N2 C36 1.352(9)
F1 C1 1.294(16)
F2 C1 1.270(14)
F3 C1 1.310(14)
F4 C11 1.275(13)
F5 C11 1.306(13)
F6 C11 1.249(14)
F7 C21 1.251(15)
F8 C21 1.215(15)
F9 C21 1.327(17)
C1 C2 1.520(15)
C2 C3 1.345(13)
C3 C4 1.403(13)
C3 H3A 0.9300
C4 C5 1.483(13)
C5 C10 1.354(14)
C5 C6 1.389(13)
C6 C7 1.374(15)
C6 H6 0.9300
C7 C8 1.363(16)
C7 H7A 0.9300
C8 C9 1.370(16)
C8 H8A 0.9300
C9 C10 1.366(14)
C9 H9A 0.9300
C10 H10A 0.9300
C11 C12 1.491(14)
C12 C13 1.374(11)
C13 C14 1.387(12)
C13 H13A 0.9300
C14 C15 1.514(12)
C15 C16 1.350(13)
C15 C20 1.375(12)
C16 C17 1.416(13)
C16 H16A 0.9300
C17 C18 1.390(15)
C17 H17A 0.9300
C18 C19 1.318(15)
C18 H18A 0.9300
C19 C20 1.392(13)
C19 H19A 0.9300
C20 H20 0.9300
C21 C22 1.509(16)
C22 C23 1.372(12)
C23 C24 1.401(12)
C23 H23A 0.9300
C24 C25 1.474(13)
C25 C30 1.366(13)
C25 C26 1.371(12)
C26 C27 1.364(14)
C26 H26 0.9300
C27 C28 1.361(15)
C27 H27A 0.9300
C28 C29 1.349(13)
C28 H28A 0.9300
C29 C30 1.386(13)
C29 H29A 0.9300
C30 H30A 0.9300
C31 C32 1.410(11)
C31 H31A 0.9300
C32 C33 1.349(11)
C32 H32A 0.9300
C33 C34 1.372(11)
C33 H33A 0.9300
C34 C35 1.386(10)
C34 H34A 0.9300
C35 C36 1.476(11)
C36 C37 1.381(11)
C37 C38 1.355(12)
C37 H37A 0.9300
C38 C39 1.372(12)
C38 H38A 0.9300
C39 C40 1.359(11)
C39 H39A 0.9300
C40 H40A 0.9300

loop_
_geom_torsion_atom_site_label_1
_geom_torsion_atom_site_label_2
_geom_torsion_atom_site_label_3
_geom_torsion_atom_site_label_4
_geom_torsion
O3 Dy1 O1 C2 -77.7(8)
O6 Dy1 O1 C2 141.1(8)
O2 Dy1 O1 C2 -10.4(8)
O4 Dy1 O1 C2 -142.0(8)
O5 Dy1 O1 C2 175.7(7)
N2 Dy1 O1 C2 27.6(9)
N1 Dy1 O1 C2 68.0(8)
O3 Dy1 O2 C4 142.5(9)
O6 Dy1 O2 C4 -28.3(10)
O1 Dy1 O2 C4 21.2(8)
O4 Dy1 O2 C4 82.3(9)
O5 Dy1 O2 C4 -163.6(8)
N2 Dy1 O2 C4 -131.1(9)
N1 Dy1 O2 C4 -64.9(8)
O3 Dy1 O6 C12 14.8(9)
O1 Dy1 O6 C12 133.9(8)
O2 Dy1 O6 C12 -179.1(7)
O4 Dy1 O6 C12 54.7(7)
O5 Dy1 O6 C12 -28.1(7)
N2 Dy1 O6 C12 -91.4(8)
N1 Dy1 O6 C12 -141.6(8)
O3 Dy1 O5 C14 -123.9(8)
O6 Dy1 O5 C14 29.1(8)
O1 Dy1 O5 C14 -6.9(10)
O2 Dy1 O5 C14 -178.1(7)
O4 Dy1 O5 C14 -49.0(8)
N2 Dy1 O5 C14 149.8(8)
N1 Dy1 O5 C14 94.4(8)
O6 Dy1 O3 C22 14.8(9)
O1 Dy1 O3 C22 -92.7(8)
O2 Dy1 O3 C22 -156.5(8)
O4 Dy1 O3 C22 -25.7(7)
O5 Dy1 O3 C22 56.6(7)
N2 Dy1 O3 C22 131.4(8)
N1 Dy1 O3 C22 155.5(7)
O3 Dy1 O4 C24 22.1(8)
O6 Dy1 O4 C24 -132.0(8)
O1 Dy1 O4 C24 143.4(8)
O2 Dy1 O4 C24 84.8(8)
O5 Dy1 O4 C24 -57.5(8)
N2 Dy1 O4 C24 -22.9(10)
N1 Dy1 O4 C24 -159.1(7)
O3 Dy1 N1 C31 154.5(6)
O6 Dy1 N1 C31 -51.1(6)
O1 Dy1 N1 C31 32.7(6)
O2 Dy1 N1 C31 106.1(6)
O4 Dy1 N1 C31 -23.5(8)
O5 Dy1 N1 C31 -116.4(6)
N2 Dy1 N1 C31 -178.5(7)
O3 Dy1 N1 C35 -22.8(7)
O6 Dy1 N1 C35 131.6(6)
O1 Dy1 N1 C35 -144.6(6)
O2 Dy1 N1 C35 -71.2(6)
O4 Dy1 N1 C35 159.2(5)
O5 Dy1 N1 C35 66.3(6)
N2 Dy1 N1 C35 4.2(5)
O3 Dy1 N2 C40 -13.7(6)
O6 Dy1 N2 C40 127.3(6)
O1 Dy1 N2 C40 -131.9(6)
O2 Dy1 N2 C40 -93.6(6)
O4 Dy1 N2 C40 29.3(8)
O5 Dy1 N2 C40 64.8(6)
N1 Dy1 N2 C40 -177.7(7)
O3 Dy1 N2 C36 158.6(6)
O6 Dy1 N2 C36 -60.3(6)
O1 Dy1 N2 C36 40.4(7)
O2 Dy1 N2 C36 78.7(6)
O4 Dy1 N2 C36 -158.4(5)
O5 Dy1 N2 C36 -122.9(6)
N1 Dy1 N2 C36 -5.4(6)
Dy1 O1 C2 C3 2.9(16)
Dy1 O1 C2 C1 -174.0(9)
F2 C1 C2 O1 -166.1(14)
F1 C1 C2 O1 71.1(15)
F3 C1 C2 O1 -42.5(18)
F2 C1 C2 C3 17(2)
F1 C1 C2 C3 -106.2(14)
F3 C1 C2 C3 140.2(13)
O1 C2 C3 C4 4.5(18)
C1 C2 C3 C4 -178.7(11)
Dy1 O2 C4 C3 -22.4(14)
Dy1 O2 C4 C5 159.4(6)
C2 C3 C4 O2 4.5(16)
C2 C3 C4 C5 -177.5(9)
O2 C4 C5 C10 -3.5(15)
C3 C4 C5 C10 178.3(10)
O2 C4 C5 C6 179.5(10)
C3 C4 C5 C6 1.3(16)
C10 C5 C6 C7 1(2)
C4 C5 C6 C7 178.5(12)
C5 C6 C7 C8 0(2)
C6 C7 C8 C9 -2(3)
C7 C8 C9 C10 2(2)
C6 C5 C10 C9 -1.6(19)
C4 C5 C10 C9 -178.8(11)
C8 C9 C10 C5 0(2)
Dy1 O6 C12 C13 22.2(14)
Dy1 O6 C12 C11 -155.7(8)
F6 C11 C12 O6 82.0(15)
F4 C11 C12 O6 -153.1(13)
F5 C11 C12 O6 -36.6(17)
F6 C11 C12 C13 -96.1(14)
F4 C11 C12 C13 28.8(19)
F5 C11 C12 C13 145.3(12)
O6 C12 C13 C14 2.6(15)
C11 C12 C13 C14 -179.6(10)
Dy1 O5 C14 C13 -20.8(14)
Dy1 O5 C14 C15 160.9(5)
C12 C13 C14 O5 -3.4(15)
C12 C13 C14 C15 174.8(8)
O5 C14 C15 C16 -6.3(13)
C13 C14 C15 C16 175.4(9)
O5 C14 C15 C20 174.9(8)
C13 C14 C15 C20 -3.5(13)
C20 C15 C16 C17 -1.2(16)
C14 C15 C16 C17 179.9(9)
C15 C16 C17 C18 1.0(18)
C16 C17 C18 C19 0(2)
C17 C18 C19 C20 0(2)
C16 C15 C20 C19 0.8(15)
C14 C15 C20 C19 179.6(8)
C18 C19 C20 C15 -0.1(18)
Dy1 O3 C22 C23 22.7(14)
Dy1 O3 C22 C21 -161.1(9)
F8 C21 C22 O3 39(2)
F7 C21 C22 O3 -91.5(16)
F9 C21 C22 O3 158.2(12)
F8 C21 C22 C23 -144.4(16)
F7 C21 C22 C23 85.1(19)
F9 C21 C22 C23 -25.1(19)
O3 C22 C23 C24 0.9(16)
C21 C22 C23 C24 -175.1(11)
Dy1 O4 C24 C23 -12.1(14)
Dy1 O4 C24 C25 168.7(5)
C22 C23 C24 O4 -6.7(14)
C22 C23 C24 C25 172.5(8)
O4 C24 C25 C30 -0.7(13)
C23 C24 C25 C30 -179.9(9)
O4 C24 C25 C26 176.7(9)
C23 C24 C25 C26 -2.6(14)
C30 C25 C26 C27 1.9(16)
C24 C25 C26 C27 -175.5(10)
C25 C26 C27 C28 -1(2)
C26 C27 C28 C29 -1(2)
C27 C28 C29 C30 2(2)
C26 C25 C30 C29 -0.5(16)
C24 C25 C30 C29 177.1(10)
C28 C29 C30 C25 -1.5(19)
C35 N1 C31 C32 0.3(12)
Dy1 N1 C31 C32 -177.1(6)
N1 C31 C32 C33 0.2(13)
C31 C32 C33 C34 -2.2(13)
C32 C33 C34 C35 3.6(13)
C31 N1 C35 C34 1.0(11)
Dy1 N1 C35 C34 178.4(5)
C31 N1 C35 C36 179.8(7)
Dy1 N1 C35 C36 -2.8(9)
C33 C34 C35 N1 -3.0(12)
C33 C34 C35 C36 178.3(8)
C40 N2 C36 C37 0.2(12)
Dy1 N2 C36 C37 -172.5(6)
C40 N2 C36 C35 179.0(7)
Dy1 N2 C36 C35 6.3(10)
N1 C35 C36 N2 -2.2(10)
C34 C35 C36 N2 176.6(7)
N1 C35 C36 C37 176.6(7)
C34 C35 C36 C37 -4.6(13)
N2 C36 C37 C38 -0.3(14)
C35 C36 C37 C38 -179.0(8)
C36 C37 C38 C39 1.5(15)
C37 C38 C39 C40 -2.6(15)
C36 N2 C40 C39 -1.5(13)
Dy1 N2 C40 C39 171.3(7)
C38 C39 C40 N2 2.7(15)
